data_4330996
loop_
_publ_author_name
'Andr\'e Bessette'
'Janaina G. Ferreira'
'Martin Gigu\`ere'
'Francis B\'elanger'
'Denis D\'esilets'
'Garry S. Hanan'

_publ_contact_author_address
;
    D\'epartement de Chimie
    Universit\'e de Montr\'eal
    C.P. 6128, Succ. Centre-ville
    Montr\'eal, Qu\'ebec
    H3T-2B1, Canada 
;
_publ_contact_author_email garry.hanan@umontreal.ca
_publ_contact_author_fax '+1 514 343 2468'
_publ_contact_author_name 'Dr. Garry Hanan'
_publ_contact_author_phone '+1 514 343 7056'
_publ_section_title
;
 Azadipyrromethene Dye Derivatives in Coordination Chemistry: the
 Structure-Property Relationship in Homoleptic Metal(II) Complexes
;
_journal_name_full 'Inorganic Chemistry'
_journal_page_first 12132
_journal_page_last 12141
_journal_paper_doi 10.1021/ic300872m
_journal_volume 51
_journal_year 2012
_chemical_compound_source 'Synthesized by the authors. See text'
_chemical_formula_sum 'C36 H31 N3 O4'
_chemical_formula_weight 569.64
_chemical_name_systematic
; 
tetra-p-methoxyphenylazadipyrromethene 
;
_space_group_IT_number 14
_symmetry_cell_setting monoclinic
_symmetry_space_group_name_Hall '-P 2ybc'
_symmetry_space_group_name_H-M 'P 1 21/c 1'
_atom_sites_solution_hydrogens geom
_atom_sites_solution_primary direct
_atom_sites_solution_secondary difmap
_audit_creation_method SHELXL-97
_cell_angle_alpha 90
_cell_angle_beta 105.2881(15)
_cell_angle_gamma 90
_cell_formula_units_Z 4
_cell_length_a 19.4979(5)
_cell_length_b 7.0104(2)
_cell_length_c 21.2448(5)
_cell_measurement_reflns_used 3659
_cell_measurement_temperature 150
_cell_measurement_theta_max 69.49
_cell_measurement_theta_min 4.32
_cell_volume 2801.15(13)
_computing_cell_refinement 'SAINT V7.68A(Bruker AXS, 2009)'
_computing_data_collection 'APEX2  (Bruker AXS, 2009)'
_computing_data_reduction 'SAINT V7.68A(Bruker AXS, 2009)'
_computing_molecular_graphics 'SHELXTL v6.12 (Bruker AXS, 2001)'
_computing_publication_material 'UdMX (Maris, 2004)'
_computing_structure_refinement 'SHELXL97 (Sheldrick, 2008)'
_computing_structure_solution 'SHELXS97 (Sheldrick, 2008)'
_diffrn_ambient_temperature 150
_diffrn_detector_area_resol_mean 8.3
_diffrn_measured_fraction_theta_full 0.991
_diffrn_measured_fraction_theta_max 0.991
_diffrn_measurement_device_type 'Bruker Microstar'
_diffrn_measurement_method \w
_diffrn_radiation_monochromator 'Helios optics'
_diffrn_radiation_source 'Rotating Anode'
_diffrn_radiation_type CuK\a
_diffrn_radiation_wavelength 1.54178
_diffrn_reflns_av_R_equivalents 0.055
_diffrn_reflns_av_sigmaI/netI 0.0524
_diffrn_reflns_limit_h_max 24
_diffrn_reflns_limit_h_min -24
_diffrn_reflns_limit_k_max 8
_diffrn_reflns_limit_k_min -8
_diffrn_reflns_limit_l_max 26
_diffrn_reflns_limit_l_min -26
_diffrn_reflns_number 37808
_diffrn_reflns_theta_full 72.79
_diffrn_reflns_theta_max 72.79
_diffrn_reflns_theta_min 2.35
_exptl_absorpt_coefficient_mu 0.713
_exptl_absorpt_correction_T_max 0.9446
_exptl_absorpt_correction_T_min 0.7498
_exptl_absorpt_correction_type multi-scan
_exptl_absorpt_process_details 'Sadabs (Sheldrick, 1996)'
_exptl_crystal_colour blue
_exptl_crystal_density_diffrn 1.351
_exptl_crystal_description block
_exptl_crystal_F_000 1200
_exptl_crystal_size_max 0.10
_exptl_crystal_size_mid 0.08
_exptl_crystal_size_min 0.08
_refine_diff_density_max 1.396
_refine_diff_density_min -0.369
_refine_diff_density_rms 0.079
_refine_ls_extinction_method none
_refine_ls_goodness_of_fit_ref 0.974
_refine_ls_matrix_type full
_refine_ls_number_parameters 393
_refine_ls_number_reflns 5544
_refine_ls_number_restraints 0
_refine_ls_restrained_S_all 0.974
_refine_ls_R_factor_all 0.1111
_refine_ls_R_factor_gt 0.0752
_refine_ls_shift/su_max 0.000
_refine_ls_shift/su_mean 0.000
_refine_ls_structure_factor_coef Fsqd
_refine_ls_weighting_details 'calc w=1/[\s^2^(Fo^2^)+(0.1482P)^2^] where P=(Fo^2^+2Fc^2^)/3'
_refine_ls_weighting_scheme calc
_refine_ls_wR_factor_gt 0.2108
_refine_ls_wR_factor_ref 0.2312
_reflns_number_gt 3277
_reflns_number_total 5544
_reflns_threshold_expression I>2\s(I)
_cod_data_source_file ic300872m_si_001_2.cif
_cod_data_source_block jana43
_cod_database_code 4330996

loop_
_symmetry_equiv_pos_as_xyz
'x, y, z'
'-x, y+1/2, -z+1/2'
'-x, -y, -z'
'x, -y-1/2, z-1/2'

loop_
_atom_site_label
_atom_site_type_symbol
_atom_site_fract_x
_atom_site_fract_y
_atom_site_fract_z
_atom_site_U_iso_or_equiv
_atom_site_adp_type
_atom_site_occupancy
_atom_site_symmetry_multiplicity
_atom_site_calc_flag
_atom_site_refinement_flags
_atom_site_disorder_assembly
_atom_site_disorder_group
O1 O 0.42477(12) 0.5675(3) 0.48240(12) 0.0421(6) Uani 1 1 d . . .
O2 O -0.17526(13) 0.4384(4) 0.64194(13) 0.0514(7) Uani 1 1 d . A .
O3 O 0.64598(14) 0.5733(4) 0.83387(14) 0.0509(7) Uani 1 1 d . . .
O4 O 0.08037(13) 0.4608(4) 1.05670(14) 0.0490(7) Uani 1 1 d . . .
N1 N 0.16486(16) 0.4936(4) 0.70923(15) 0.0407(7) Uani 1 1 d . A 1
H1 H 0.1577 0.4975 0.7484 0.12(2) Uiso 1 1 calc R A 1
N2 N 0.29124(17) 0.5084(4) 0.73954(15) 0.0423(7) Uani 1 1 d . A 1
N3 N 0.24171(16) 0.4964(4) 0.82973(13) 0.0383(7) Uani 1 1 d . A 1
C1 C 0.23009(19) 0.5013(4) 0.69333(17) 0.0386(8) Uani 1 1 d . A 1
C17 C 0.2990(2) 0.5059(4) 0.80310(14) 0.0368(8) Uani 1 1 d . A 1
C2 C 0.21942(16) 0.4931(4) 0.62329(16) 0.0303(7) Uani 1 1 d . . .
C3 C 0.27346(16) 0.5055(4) 0.58711(16) 0.0308(7) Uani 1 1 d . A .
C4 C 0.33999(16) 0.5916(4) 0.61366(16) 0.0342(7) Uani 1 1 d . . .
H4 H 0.3515 0.6375 0.6573 0.041 Uiso 1 1 calc R A .
C5 C 0.38846(17) 0.6104(5) 0.57778(17) 0.0365(8) Uani 1 1 d . A .
H5 H 0.4329 0.6699 0.5965 0.044 Uiso 1 1 calc R . .
C6 C 0.37305(17) 0.5429(4) 0.51399(18) 0.0348(8) Uani 1 1 d . . .
C7 C 0.30735(17) 0.4570(4) 0.48641(17) 0.0350(7) Uani 1 1 d . A .
H7 H 0.2962 0.4105 0.4429 0.042 Uiso 1 1 calc R . .
C8 C 0.25888(16) 0.4407(4) 0.52297(16) 0.0337(7) Uani 1 1 d . . .
H8 H 0.2141 0.3833 0.5038 0.040 Uiso 1 1 calc R A .
C9 C 0.14700(16) 0.4768(4) 0.59826(14) 0.0280(7) Uani 1 1 d . A .
H9 H 0.1224 0.4661 0.5534 0.034 Uiso 1 1 calc R . .
C10 C 0.11553(18) 0.4788(4) 0.65174(15) 0.0317(7) Uani 1 1 d . . .
C11 C 0.04022(18) 0.4737(4) 0.65047(15) 0.0310(7) Uani 1 1 d . A .
C12 C 0.0160(2) 0.5336(5) 0.70325(17) 0.0403(8) Uani 1 1 d . . .
H12 H 0.0495 0.5816 0.7409 0.048 Uiso 1 1 calc R A .
C13 C -0.0550(2) 0.5257(5) 0.70290(17) 0.0418(8) Uani 1 1 d . A .
H13 H -0.0701 0.5673 0.7397 0.050 Uiso 1 1 calc R . .
C14 C -0.10422(19) 0.4553(5) 0.64743(17) 0.0371(8) Uani 1 1 d . . .
C15 C -0.08145(18) 0.3969(5) 0.59389(16) 0.0352(7) Uani 1 1 d . A .
H15 H -0.1150 0.3495 0.5562 0.042 Uiso 1 1 calc R . .
C16 C -0.01049(17) 0.4071(4) 0.59505(15) 0.0322(7) Uani 1 1 d . . .
H16 H 0.0043 0.3686 0.5578 0.039 Uiso 1 1 calc R A .
C18 C 0.36463(17) 0.5209(4) 0.85486(14) 0.0283(7) Uani 1 1 d . . .
C19 C 0.43692(17) 0.5290(4) 0.84790(14) 0.0286(7) Uani 1 1 d . A .
C20 C 0.45420(19) 0.4699(4) 0.79084(15) 0.0348(7) Uani 1 1 d . . .
H20 H 0.4177 0.4216 0.7555 0.042 Uiso 1 1 calc R A .
C21 C 0.52331(19) 0.4800(5) 0.78457(17) 0.0380(8) Uani 1 1 d . A .
H21 H 0.5338 0.4376 0.7457 0.046 Uiso 1 1 calc R . .
C22 C 0.57677(18) 0.5524(4) 0.83545(18) 0.0360(8) Uani 1 1 d . . .
C23 C 0.56154(17) 0.6104(5) 0.89316(16) 0.0352(7) Uani 1 1 d . A .
H23 H 0.5984 0.6592 0.9281 0.042 Uiso 1 1 calc R . .
C24 C 0.49323(17) 0.5969(4) 0.89950(15) 0.0318(7) Uani 1 1 d . . .
H24 H 0.4837 0.6339 0.9394 0.038 Uiso 1 1 calc R A .
C25 C 0.34219(16) 0.5257(4) 0.91197(15) 0.0287(7) Uani 1 1 d . A .
H25 H 0.3724 0.5387 0.9549 0.034 Uiso 1 1 calc R . .
C26 C 0.26714(17) 0.5081(4) 0.89574(16) 0.0311(7) Uani 1 1 d . . .
C27 C 0.21891(16) 0.4978(4) 0.93742(16) 0.0314(7) Uani 1 1 d . A .
C28 C 0.14957(17) 0.4306(5) 0.91505(17) 0.0376(8) Uani 1 1 d . . .
H28 H 0.1323 0.3922 0.8708 0.045 Uiso 1 1 calc R A .
C29 C 0.10545(18) 0.4187(5) 0.95617(19) 0.0421(9) Uani 1 1 d . A .
H29 H 0.0584 0.3721 0.9398 0.051 Uiso 1 1 calc R . .
C30 C 0.12897(18) 0.4741(4) 1.02107(18) 0.0367(8) Uani 1 1 d . . .
C31 C 0.19799(19) 0.5392(5) 1.04481(18) 0.0386(8) Uani 1 1 d . A .
H31 H 0.2150 0.5761 1.0892 0.046 Uiso 1 1 calc R . .
C32 C 0.24252(17) 0.5503(4) 1.00282(17) 0.0351(8) Uani 1 1 d . . .
H32 H 0.2899 0.5946 1.0193 0.042 Uiso 1 1 calc R A .
C33 C 0.4139(2) 0.4854(5) 0.4202(2) 0.0508(10) Uani 1 1 d . . .
H33A H 0.4059 0.3480 0.4229 0.076 Uiso 1 1 calc R A .
H33B H 0.4559 0.5070 0.4040 0.076 Uiso 1 1 calc R . .
H33C H 0.3723 0.5440 0.3902 0.076 Uiso 1 1 calc R . .
C34 C -0.2001(2) 0.4756(6) 0.6979(2) 0.0529(10) Uani 1 1 d . . .
H34A H -0.1745 0.3945 0.7340 0.079 Uiso 1 1 calc R A .
H34B H -0.2511 0.4481 0.6879 0.079 Uiso 1 1 calc R . .
H34C H -0.1919 0.6100 0.7103 0.079 Uiso 1 1 calc R . .
C35 C 0.6644(2) 0.5248(5) 0.7755(2) 0.0530(11) Uani 1 1 d . . .
H35A H 0.6518 0.3913 0.7644 0.080 Uiso 1 1 calc R A .
H35B H 0.7156 0.5421 0.7819 0.080 Uiso 1 1 calc R . .
H35C H 0.6385 0.6074 0.7400 0.080 Uiso 1 1 calc R . .
C36 C 0.1036(2) 0.5061(5) 1.1248(2) 0.0529(10) Uani 1 1 d . . .
H36A H 0.1420 0.4192 1.1464 0.079 Uiso 1 1 calc R A .
H36B H 0.0637 0.4921 1.1445 0.079 Uiso 1 1 calc R . .
H36C H 0.1210 0.6378 1.1302 0.079 Uiso 1 1 calc R . .

loop_
_atom_site_aniso_label
_atom_site_aniso_U_11
_atom_site_aniso_U_22
_atom_site_aniso_U_33
_atom_site_aniso_U_23
_atom_site_aniso_U_13
_atom_site_aniso_U_12
O1 0.0296(12) 0.0488(15) 0.0514(15) -0.0036(11) 0.0166(11) -0.0028(10)
O2 0.0369(14) 0.0694(18) 0.0542(16) -0.0040(13) 0.0233(12) -0.0008(12)
O3 0.0422(15) 0.0589(17) 0.0616(17) -0.0064(13) 0.0312(13) -0.0032(12)
O4 0.0359(14) 0.0561(16) 0.0617(17) 0.0163(13) 0.0246(13) 0.0002(11)
N1 0.0469(19) 0.0425(17) 0.0319(16) -0.0012(12) 0.0087(13) -0.0029(13)
N2 0.0403(17) 0.0472(18) 0.0396(17) -0.0012(13) 0.0112(13) -0.0009(13)
N3 0.0425(17) 0.0384(16) 0.0316(15) -0.0003(12) 0.0056(13) 0.0001(12)
C1 0.0418(19) 0.0259(16) 0.0347(18) -0.0021(13) -0.0134(15) -0.0010(13)
C17 0.060(2) 0.0277(16) 0.0152(14) -0.0008(12) -0.0025(14) 0.0006(14)
C2 0.0290(17) 0.0228(14) 0.0364(17) 0.0001(12) 0.0037(13) -0.0014(11)
C3 0.0261(16) 0.0264(15) 0.0360(17) -0.0002(12) 0.0013(13) -0.0015(12)
C4 0.0281(16) 0.0330(16) 0.0379(18) 0.0013(13) 0.0026(14) -0.0032(13)
C5 0.0274(16) 0.0352(17) 0.0432(19) -0.0010(14) 0.0024(14) -0.0029(13)
C6 0.0254(16) 0.0277(15) 0.056(2) 0.0071(14) 0.0197(15) 0.0035(12)
C7 0.0306(17) 0.0320(16) 0.0427(19) -0.0036(14) 0.0103(14) -0.0032(13)
C8 0.0230(16) 0.0328(16) 0.0436(19) -0.0034(14) 0.0059(14) -0.0044(12)
C9 0.0262(16) 0.0302(15) 0.0245(15) -0.0001(12) 0.0011(12) -0.0006(12)
C10 0.0364(18) 0.0270(15) 0.0283(16) -0.0017(12) 0.0025(13) -0.0009(12)
C11 0.0401(18) 0.0277(15) 0.0275(16) 0.0005(12) 0.0130(14) -0.0003(13)
C12 0.048(2) 0.0428(19) 0.0316(17) -0.0052(14) 0.0127(15) -0.0014(15)
C13 0.048(2) 0.050(2) 0.0356(18) 0.0000(16) 0.0249(16) 0.0011(16)
C14 0.0392(19) 0.0390(18) 0.0390(19) 0.0022(14) 0.0208(15) 0.0000(14)
C15 0.0390(19) 0.0354(17) 0.0340(17) -0.0019(14) 0.0147(14) -0.0012(14)
C16 0.0369(18) 0.0320(16) 0.0301(16) -0.0036(13) 0.0131(14) 0.0015(13)
C18 0.0341(17) 0.0252(14) 0.0250(15) -0.0014(12) 0.0066(13) -0.0018(12)
C19 0.0371(17) 0.0248(14) 0.0254(15) 0.0002(11) 0.0110(13) -0.0005(12)
C20 0.046(2) 0.0349(17) 0.0268(16) -0.0037(13) 0.0156(14) -0.0015(14)
C21 0.050(2) 0.0356(17) 0.0339(17) -0.0016(14) 0.0210(16) 0.0005(15)
C22 0.0352(18) 0.0308(16) 0.049(2) 0.0036(14) 0.0230(16) 0.0011(13)
C23 0.0321(17) 0.0344(17) 0.0400(18) -0.0055(14) 0.0110(14) -0.0002(13)
C24 0.0358(17) 0.0336(16) 0.0277(15) -0.0053(13) 0.0118(13) 0.0003(13)
C25 0.0300(16) 0.0316(15) 0.0221(14) -0.0011(12) 0.0024(12) -0.0034(12)
C26 0.0317(17) 0.0266(15) 0.0337(17) -0.0013(12) 0.0063(14) -0.0008(12)
C27 0.0280(17) 0.0269(15) 0.0388(18) 0.0013(13) 0.0078(14) -0.0014(12)
C28 0.0326(17) 0.0359(18) 0.0399(19) 0.0053(14) 0.0016(14) -0.0026(13)
C29 0.0259(17) 0.0394(19) 0.061(2) 0.0134(17) 0.0116(16) -0.0021(13)
C30 0.0310(17) 0.0321(16) 0.049(2) 0.0071(15) 0.0146(15) 0.0023(13)
C31 0.042(2) 0.0337(17) 0.044(2) -0.0029(15) 0.0188(16) -0.0044(14)
C32 0.0263(16) 0.0303(16) 0.047(2) -0.0069(14) 0.0075(14) -0.0061(12)
C33 0.047(2) 0.045(2) 0.069(3) -0.0031(19) 0.031(2) -0.0051(17)
C34 0.050(2) 0.060(2) 0.061(3) 0.000(2) 0.035(2) 0.0013(18)
C35 0.059(3) 0.054(2) 0.061(3) 0.0028(19) 0.042(2) 0.0053(18)
C36 0.069(3) 0.044(2) 0.058(3) -0.0028(18) 0.038(2) -0.0036(18)

loop_
_atom_type_symbol
_atom_type_description
_atom_type_scat_dispersion_real
_atom_type_scat_dispersion_imag
_atom_type_scat_source
C C 0.0181 0.0091 'International Tables Vol C Tables 4.2.6.8 and 6.1.1.4'
H H 0.0000 0.0000 'International Tables Vol C Tables 4.2.6.8 and 6.1.1.4'
N N 0.0311 0.0180 'International Tables Vol C Tables 4.2.6.8 and 6.1.1.4'
O O 0.0492 0.0322 'International Tables Vol C Tables 4.2.6.8 and 6.1.1.4'

loop_
_geom_angle_atom_site_label_1
_geom_angle_atom_site_label_2
_geom_angle_atom_site_label_3
_geom_angle
_geom_angle_publ_flag
C6 O1 C33 117.7(3) y
C14 O2 C34 118.4(3) y
C22 O3 C35 118.3(3) y
C30 O4 C36 117.7(3) y
C10 N1 C1 105.2(3) y
C10 N1 H1 127.4 y
C1 N1 H1 127.4 y
C17 N2 C1 126.4(3) y
C26 N3 C17 107.8(3) y
N2 C1 N1 121.2(3) y
N2 C1 C2 128.1(4) y
N1 C1 C2 110.7(3) y
N2 C17 N3 122.2(3) y
N2 C17 C18 127.9(4) y
N3 C17 C18 109.8(3) y
C9 C2 C1 104.8(3) y
C9 C2 C3 127.6(3) y
C1 C2 C3 127.6(3) y
C8 C3 C4 117.4(3) y
C8 C3 C2 120.4(3) y
C4 C3 C2 122.1(3) y
C5 C4 C3 121.2(3) y
C5 C4 H4 119.4 y
C3 C4 H4 119.4 y
C4 C5 C6 120.4(3) y
C4 C5 H5 119.8 y
C6 C5 H5 119.8 y
O1 C6 C5 116.0(3) y
O1 C6 C7 124.4(3) y
C5 C6 C7 119.6(3) y
C8 C7 C6 119.3(3) y
C8 C7 H7 120.4 y
C6 C7 H7 120.4 y
C7 C8 C3 122.1(3) y
C7 C8 H8 119.0 y
C3 C8 H8 119.0 y
C2 C9 C10 107.7(3) y
C2 C9 H9 126.1 y
C10 C9 H9 126.1 y
N1 C10 C9 111.7(3) y
N1 C10 C11 119.5(3) y
C9 C10 C11 128.7(3) y
C12 C11 C16 117.6(3) y
C12 C11 C10 122.0(3) y
C16 C11 C10 120.4(3) y
C13 C12 C11 122.3(3) y
C13 C12 H12 118.8 y
C11 C12 H12 118.8 y
C12 C13 C14 118.8(3) y
C12 C13 H13 120.6 y
C14 C13 H13 120.6 y
O2 C14 C15 116.2(3) y
O2 C14 C13 123.9(3) y
C15 C14 C13 119.9(3) y
C16 C15 C14 120.4(3) y
C16 C15 H15 119.8 y
C14 C15 H15 119.8 y
C15 C16 C11 120.9(3) y
C15 C16 H16 119.5 y
C11 C16 H16 119.5 y
C25 C18 C17 104.1(3) y
C25 C18 C19 128.4(3) y
C17 C18 C19 127.4(3) y
C20 C19 C24 117.1(3) y
C20 C19 C18 122.4(3) y
C24 C19 C18 120.6(3) y
C21 C20 C19 121.8(3) y
C21 C20 H20 119.1 y
C19 C20 H20 119.1 y
C22 C21 C20 119.5(3) y
C22 C21 H21 120.2 y
C20 C21 H21 120.2 y
O3 C22 C21 124.4(3) y
O3 C22 C23 115.5(3) y
C21 C22 C23 120.1(3) y
C24 C23 C22 120.1(3) y
C24 C23 H23 120.0 y
C22 C23 H23 120.0 y
C23 C24 C19 121.4(3) y
C23 C24 H24 119.3 y
C19 C24 H24 119.3 y
C18 C25 C26 109.1(3) y
C18 C25 H25 125.5 y
C26 C25 H25 125.5 y
N3 C26 C25 109.2(3) y
N3 C26 C27 120.4(3) y
C25 C26 C27 130.4(3) y
C28 C27 C32 117.8(3) y
C28 C27 C26 122.3(3) y
C32 C27 C26 119.9(3) y
C29 C28 C27 121.0(3) y
C29 C28 H28 119.5 y
C27 C28 H28 119.5 y
C28 C29 C30 120.9(3) y
C28 C29 H29 119.5 y
C30 C29 H29 119.5 y
O4 C30 C31 124.9(3) y
O4 C30 C29 115.9(3) y
C31 C30 C29 119.3(3) y
C30 C31 C32 119.5(3) y
C30 C31 H31 120.3 y
C32 C31 H31 120.3 y
C27 C32 C31 121.5(3) y
C27 C32 H32 119.2 y
C31 C32 H32 119.2 y
O1 C33 H33A 109.5 y
O1 C33 H33B 109.5 y
H33A C33 H33B 109.5 y
O1 C33 H33C 109.5 y
H33A C33 H33C 109.5 y
H33B C33 H33C 109.5 y
O2 C34 H34A 109.5 y
O2 C34 H34B 109.5 y
H34A C34 H34B 109.5 y
O2 C34 H34C 109.5 y
H34A C34 H34C 109.5 y
H34B C34 H34C 109.5 y
O3 C35 H35A 109.5 y
O3 C35 H35B 109.5 y
H35A C35 H35B 109.5 y
O3 C35 H35C 109.5 y
H35A C35 H35C 109.5 y
H35B C35 H35C 109.5 y
O4 C36 H36A 109.5 y
O4 C36 H36B 109.5 y
H36A C36 H36B 109.5 y
O4 C36 H36C 109.5 y
H36A C36 H36C 109.5 y
H36B C36 H36C 109.5 y

loop_
_geom_bond_atom_site_label_1
_geom_bond_atom_site_label_2
_geom_bond_distance
_geom_bond_publ_flag
O1 C6 1.362(4) y
O1 C33 1.406(4) y
O2 C14 1.364(4) y
O2 C34 1.421(4) y
O3 C22 1.367(4) y
O3 C35 1.419(4) y
O4 C30 1.363(4) y
O4 C36 1.434(5) y
N1 C10 1.345(4) y
N1 C1 1.400(5) y
N1 H1 0.8800 y
N2 C17 1.319(4) y
N2 C1 1.330(4) y
N3 C26 1.361(4) y
N3 C17 1.381(5) y
C1 C2 1.448(5) y
C17 C18 1.454(4) y
C2 C9 1.376(4) y
C2 C3 1.461(4) y
C3 C8 1.393(4) y
C3 C4 1.407(4) y
C4 C5 1.368(4) y
C4 H4 0.9500 y
C5 C6 1.391(5) y
C5 H5 0.9500 y
C6 C7 1.397(4) y
C7 C8 1.377(4) y
C7 H7 0.9500 y
C8 H8 0.9500 y
C9 C10 1.427(4) y
C9 H9 0.9500 y
C10 C11 1.462(5) y
C11 C12 1.391(4) y
C11 C16 1.403(4) y
C12 C13 1.385(5) y
C12 H12 0.9500 y
C13 C14 1.399(5) y
C13 H13 0.9500 y
C14 C15 1.387(4) y
C15 C16 1.379(4) y
C15 H15 0.9500 y
C16 H16 0.9500 y
C18 C25 1.395(4) y
C18 C19 1.457(4) y
C19 C20 1.404(4) y
C19 C24 1.414(4) y
C20 C21 1.390(5) y
C20 H20 0.9500 y
C21 C22 1.385(5) y
C21 H21 0.9500 y
C22 C23 1.396(4) y
C23 C24 1.377(4) y
C23 H23 0.9500 y
C24 H24 0.9500 y
C25 C26 1.418(4) y
C25 H25 0.9500 y
C26 C27 1.454(4) y
C27 C28 1.392(4) y
C27 C32 1.393(5) y
C28 C29 1.381(5) y
C28 H28 0.9500 y
C29 C30 1.389(5) y
C29 H29 0.9500 y
C30 C31 1.384(5) y
C31 C32 1.402(5) y
C31 H31 0.9500 y
C32 H32 0.9500 y
C33 H33A 0.9800 y
C33 H33B 0.9800 y
C33 H33C 0.9800 y
C34 H34A 0.9800 y
C34 H34B 0.9800 y
C34 H34C 0.9800 y
C35 H35A 0.9800 y
C35 H35B 0.9800 y
C35 H35C 0.9800 y
C36 H36A 0.9800 y
C36 H36B 0.9800 y
C36 H36C 0.9800 y

loop_
_geom_torsion_atom_site_label_1
_geom_torsion_atom_site_label_2
_geom_torsion_atom_site_label_3
_geom_torsion_atom_site_label_4
_geom_torsion
_geom_torsion_publ_flag
C17 N2 C1 N1 1.2(5) y
C17 N2 C1 C2 -176.3(3) y
C10 N1 C1 N2 -177.2(3) y
C10 N1 C1 C2 0.7(3) y
C1 N2 C17 N3 -0.4(5) y
C1 N2 C17 C18 -177.4(3) y
C26 N3 C17 N2 -176.3(3) y
C26 N3 C17 C18 1.1(3) y
N2 C1 C2 C9 176.6(3) y
N1 C1 C2 C9 -1.1(3) y
N2 C1 C2 C3 -5.2(5) y
N1 C1 C2 C3 177.1(3) y
C9 C2 C3 C8 -21.1(5) y
C1 C2 C3 C8 161.1(3) y
C9 C2 C3 C4 155.4(3) y
C1 C2 C3 C4 -22.5(5) y
C8 C3 C4 C5 -0.1(5) y
C2 C3 C4 C5 -176.7(3) y
C3 C4 C5 C6 -0.5(5) y
C33 O1 C6 C5 174.1(3) y
C33 O1 C6 C7 -6.2(5) y
C4 C5 C6 O1 -179.8(3) y
C4 C5 C6 C7 0.6(5) y
O1 C6 C7 C8 -179.7(3) y
C5 C6 C7 C8 0.0(5) y
C6 C7 C8 C3 -0.6(5) y
C4 C3 C8 C7 0.7(5) y
C2 C3 C8 C7 177.3(3) y
C1 C2 C9 C10 1.0(3) y
C3 C2 C9 C10 -177.2(3) y
C1 N1 C10 C9 0.0(3) y
C1 N1 C10 C11 -178.0(3) y
C2 C9 C10 N1 -0.6(4) y
C2 C9 C10 C11 177.1(3) y
N1 C10 C11 C12 17.5(5) y
C9 C10 C11 C12 -160.0(3) y
N1 C10 C11 C16 -162.5(3) y
C9 C10 C11 C16 19.9(5) y
C16 C11 C12 C13 1.3(5) y
C10 C11 C12 C13 -178.7(3) y
C11 C12 C13 C14 -0.1(5) y
C34 O2 C14 C15 173.0(3) y
C34 O2 C14 C13 -6.7(5) y
C12 C13 C14 O2 179.0(3) y
C12 C13 C14 C15 -0.7(5) y
O2 C14 C15 C16 -179.5(3) y
C13 C14 C15 C16 0.2(5) y
C14 C15 C16 C11 1.0(5) y
C12 C11 C16 C15 -1.8(5) y
C10 C11 C16 C15 178.3(3) y
N2 C17 C18 C25 175.4(3) y
N3 C17 C18 C25 -1.9(3) y
N2 C17 C18 C19 -4.6(5) y
N3 C17 C18 C19 178.2(3) y
C25 C18 C19 C20 161.5(3) y
C17 C18 C19 C20 -18.5(5) y
C25 C18 C19 C24 -18.1(5) y
C17 C18 C19 C24 161.9(3) y
C24 C19 C20 C21 -1.0(5) y
C18 C19 C20 C21 179.4(3) y
C19 C20 C21 C22 -0.8(5) y
C35 O3 C22 C21 2.6(5) y
C35 O3 C22 C23 -177.3(3) y
C20 C21 C22 O3 -178.3(3) y
C20 C21 C22 C23 1.6(5) y
O3 C22 C23 C24 179.4(3) y
C21 C22 C23 C24 -0.4(5) y
C22 C23 C24 C19 -1.5(5) y
C20 C19 C24 C23 2.1(5) y
C18 C19 C24 C23 -178.2(3) y
C17 C18 C25 C26 1.9(3) y
C19 C18 C25 C26 -178.2(3) y
C17 N3 C26 C25 0.1(3) y
C17 N3 C26 C27 -178.7(3) y
C18 C25 C26 N3 -1.3(3) y
C18 C25 C26 C27 177.3(3) y
N3 C26 C27 C28 16.0(4) y
C25 C26 C27 C28 -162.4(3) y
N3 C26 C27 C32 -166.2(3) y
C25 C26 C27 C32 15.3(5) y
C32 C27 C28 C29 0.9(5) y
C26 C27 C28 C29 178.6(3) y
C27 C28 C29 C30 0.1(5) y
C36 O4 C30 C31 -4.2(5) y
C36 O4 C30 C29 176.5(3) y
C28 C29 C30 O4 178.4(3) y
C28 C29 C30 C31 -1.0(5) y
O4 C30 C31 C32 -178.5(3) y
C29 C30 C31 C32 0.8(5) y
C28 C27 C32 C31 -1.0(5) y
C26 C27 C32 C31 -178.9(3) y
C30 C31 C32 C27 0.2(5) y

loop_
_cod_related_entry_id
_cod_related_entry_database
_cod_related_entry_code
1 ChemSpider 30661257
